data_4312763
loop_
_publ_author_name
'Lorenzo Tei'
'Massimiliano Arca'
'M. Carla Aragoni'
'Andrea Bencini'
'Alexander J. Blake'
'Claudia Caltagirone'
'Francesco A. Devillanova'
'Patrizia Fornasari'
'Alessandra Garau'
'Francesco Isaia'
'Vito Lippolis'
'Martin Schr\"oder'
'Simon J. Teat'
'Barbara Valtancoli'

_publ_section_title
;
 Coordination Chemistry of a New Cofacial Binucleating Macropolycycle
 Derived from 1,4,7-Triazacyclononane
;
_journal_name_full 'Inorganic Chemistry'
_journal_page_first 8690
_journal_page_last 8701
_journal_paper_doi 10.1021/ic0345065
_journal_volume 42
_journal_year 2003
_chemical_absolute_configuration ad
_chemical_formula_moiety 'C38 H64 Cu2 N10 O2 2+, 2(B F4 -), 0.5(C2 H3 N)'
_chemical_formula_sum 'C39 H65.5 B2 Cu2 F8 N10.5 O2'
_chemical_formula_weight 1014.22
_space_group_IT_number 43
_symmetry_cell_setting orthorhombic
_symmetry_space_group_name_Hall 'F 2 -2d'
_symmetry_space_group_name_H-M 'F d d 2'
_atom_sites_solution_hydrogens geom
_atom_sites_solution_primary direct
_atom_sites_solution_secondary difmap
_audit_creation_method SHELXL-97
_cell_angle_alpha 90.00
_cell_angle_beta 90.00
_cell_angle_gamma 90.00
_cell_formula_units_Z 16
_cell_length_a 28.064(3)
_cell_length_b 48.112(5)
_cell_length_c 15.996(2)
_cell_measurement_reflns_used 7119
_cell_measurement_temperature 150(2)
_cell_measurement_theta_max 19.1
_cell_measurement_theta_min 2.15
_cell_volume 21598(4)
_computing_cell_refinement 'Bruker SAINT'
_computing_data_collection 'Bruker SMART'
_computing_data_reduction 'Bruker SAINT; Bruker SHELXTL'
_computing_molecular_graphics 'Bruker SHELXTL'
_computing_publication_material 'SHELXL-97; PLATON (Spek, 2002)'
_computing_structure_refinement 'SHELXL-97 (Sheldrick, 1997)'
_computing_structure_solution 'SHELXS-97 (Sheldrick, 1990)'
_diffrn_ambient_temperature 150(2)
_diffrn_detector_area_resol_mean 8.192
_diffrn_measured_fraction_theta_full 0.984
_diffrn_measured_fraction_theta_max 0.984
_diffrn_measurement_device_type 'Bruker SMART 1K CCD diffractometer'
_diffrn_measurement_method '\w rotation with narrow frames'
_diffrn_radiation_monochromator 'silicon 111'
_diffrn_radiation_source 'Daresbury SRS station 9.8'
_diffrn_radiation_type synchrotron
_diffrn_radiation_wavelength 0.6861
_diffrn_reflns_av_R_equivalents 0.058
_diffrn_reflns_av_sigmaI/netI 0.065
_diffrn_reflns_limit_h_max 25
_diffrn_reflns_limit_h_min -26
_diffrn_reflns_limit_k_max 45
_diffrn_reflns_limit_k_min -45
_diffrn_reflns_limit_l_max 12
_diffrn_reflns_limit_l_min -15
_diffrn_reflns_number 10688
_diffrn_reflns_theta_full 19.15
_diffrn_reflns_theta_max 19.15
_diffrn_reflns_theta_min 2.15
_exptl_absorpt_coefficient_mu 0.855
_exptl_absorpt_correction_T_max 1.000
_exptl_absorpt_correction_T_min 0.516
_exptl_absorpt_correction_type multi-scan
_exptl_absorpt_process_details SADABS
_exptl_crystal_colour green
_exptl_crystal_density_diffrn 1.248
_exptl_crystal_density_method 'not measured'
_exptl_crystal_description plate
_exptl_crystal_F_000 8464
_exptl_crystal_size_max 0.04
_exptl_crystal_size_mid 0.04
_exptl_crystal_size_min 0.01
_refine_diff_density_max 1.143
_refine_diff_density_min -0.369
_refine_diff_density_rms 0.104
_refine_ls_abs_structure_details 'Flack H D (1983), Acta Cryst. A39, 876-881'
_refine_ls_abs_structure_Flack 0.04(4)
_refine_ls_extinction_method none
_refine_ls_goodness_of_fit_ref 1.07
_refine_ls_hydrogen_treatment 'riding model'
_refine_ls_matrix_type full
_refine_ls_number_parameters 573
_refine_ls_number_reflns 3964
_refine_ls_number_restraints 287
_refine_ls_restrained_S_all 1.04
_refine_ls_R_factor_all 0.0903
_refine_ls_R_factor_gt 0.0766
_refine_ls_shift/su_max 0.000
_refine_ls_shift/su_mean 0.000
_refine_ls_structure_factor_coef Fsqd
_refine_ls_weighting_details 'calc w=1/[\s^2^(Fo^2^)+(0.1606P)^2^+43.7001P] where P=(Fo^2^+2Fc^2^)/3'
_refine_ls_weighting_scheme calc
_refine_ls_wR_factor_gt 0.202
_refine_ls_wR_factor_ref 0.218
_reflns_number_gt 3295
_reflns_number_total 3964
_reflns_threshold_expression >2sigma(I)
_cod_data_source_file ic0345065si20030513_022438_2.cif
_cod_data_source_block Compound1
_cod_depositor_comments
;
The following automatic conversions were performed:
'__computing_data_collection' tag replaced with
'_computing_data_collection'.

Automatic conversion script
Id: cif_correct_tags 1440 2010-10-19 06:21:57Z saulius 

The following automatic conversions were performed:

'_atom_sites_solution_primary' value 'direct methods' was changed to
'direct'.

'_atom_sites_solution_hydrogens' value 'placed geometrically' was
changed to 'geom'.

Automatic conversion script
Id: cif_fix_values 6452 2018-10-05 10:23:21Z andrius 

The following automatic conversions were performed:

data name '_atom_site_symetry_multiplicity' was replaced with
'_atom_site_symmetry_multiplicity' as specified in the replacement
file 'data/replacement-values/replacement_tags.lst'.

Automatic conversion script
Id: cif_correct_tags 9268 2022-04-12 08:56:07Z antanas 
;
_cod_original_formula_sum C39H65.5B2Cu2F8N10.5O2
_cod_database_code 4312763

loop_
_symmetry_equiv_pos_as_xyz
'x, y, z'
'-x, -y, z'
'x+1/4, -y+1/4, z+1/4'
'-x+1/4, y+1/4, z+1/4'
'x, y+1/2, z+1/2'
'-x, -y+1/2, z+1/2'
'x+1/4, -y+3/4, z+3/4'
'-x+1/4, y+3/4, z+3/4'
'x+1/2, y, z+1/2'
'-x+1/2, -y, z+1/2'
'x+3/4, -y+1/4, z+3/4'
'-x+3/4, y+1/4, z+3/4'
'x+1/2, y+1/2, z'
'-x+1/2, -y+1/2, z'
'x+3/4, -y+3/4, z+1/4'
'-x+3/4, y+3/4, z+1/4'

loop_
_atom_site_label
_atom_site_type_symbol
_atom_site_fract_x
_atom_site_fract_y
_atom_site_fract_z
_atom_site_U_iso_or_equiv
_atom_site_adp_type
_atom_site_occupancy
_atom_site_symmetry_multiplicity
_atom_site_calc_flag
_atom_site_refinement_flags
_atom_site_disorder_assembly
_atom_site_disorder_group
Cu1 Cu 0.06055(5) 0.09686(3) 0.93646(12) 0.0593(6) Uani 1 1 d U . .
Cu2 Cu -0.01318(6) 0.21162(3) 0.98797(12) 0.0618(6) Uani 1 1 d U . .
N1 N 0.0309(4) 0.0749(2) 1.0375(8) 0.0625(18) Uani 1 1 d U . .
N4 N 0.0489(4) 0.0618(2) 0.8707(9) 0.069(2) Uani 1 1 d U . .
N7 N 0.1270(4) 0.0731(2) 0.9776(8) 0.063(2) Uani 1 1 d U . .
H7 H 0.1526 0.0850 0.9861 0.075 Uiso 1 1 calc R . .
N12 N -0.0265(3) 0.1149(2) 0.9470(8) 0.062(2) Uani 1 1 d U . .
H12 H -0.0201 0.1316 0.9735 0.074 Uiso 1 1 calc R . .
N23 N 0.0417(4) 0.2169(2) 0.9090(8) 0.064(2) Uani 1 1 d U . .
H23 H 0.0644 0.2034 0.9202 0.076 Uiso 1 1 calc R . .
N26 N 0.0081(4) 0.2476(2) 1.0444(9) 0.071(2) Uani 1 1 d U . .
N29 N -0.0570(4) 0.2071(2) 1.0906(8) 0.0686(19) Uani 1 1 d U . .
N32 N -0.0736(4) 0.2406(2) 0.9426(10) 0.079(3) Uani 1 1 d U . .
H32 H -0.0837 0.2353 0.8895 0.095 Uiso 1 1 calc R . .
N37 N 0.0309(4) 0.1774(2) 1.0865(8) 0.063(2) Uani 1 1 d U . .
H37 H 0.0249 0.1610 1.0578 0.075 Uiso 1 1 calc R . .
N48 N 0.0758(4) 0.1149(3) 0.8265(8) 0.070(2) Uani 1 1 d U . .
H48 H 0.0516 0.1276 0.8160 0.083 Uiso 1 1 calc R . .
O21 O -0.0311(3) 0.17758(17) 0.9352(6) 0.0608(19) Uani 1 1 d U . .
O46 O 0.0722(3) 0.13097(16) 0.9939(6) 0.0558(18) Uani 1 1 d U . .
C9 C 0.0723(5) 0.0716(3) 1.0931(11) 0.068(3) Uani 1 1 d U . .
H9A H 0.0815 0.0901 1.1148 0.082 Uiso 1 1 calc R . .
H9B H 0.0627 0.0600 1.1415 0.082 Uiso 1 1 calc R . .
C8 C 0.1139(5) 0.0589(3) 1.0540(10) 0.068(3) Uani 1 1 d U . .
H8A H 0.1410 0.0595 1.0934 0.082 Uiso 1 1 calc R . .
H8B H 0.1069 0.0392 1.0413 0.082 Uiso 1 1 calc R . .
C6 C 0.1349(5) 0.0549(3) 0.9049(11) 0.076(4) Uani 1 1 d U . .
H6A H 0.1577 0.0401 0.9203 0.091 Uiso 1 1 calc R . .
H6B H 0.1492 0.0659 0.8589 0.091 Uiso 1 1 calc R . .
C5 C 0.0892(5) 0.0419(3) 0.8749(13) 0.083(4) Uani 1 1 d U . .
H5B H 0.0945 0.0339 0.8187 0.100 Uiso 1 1 calc R . .
H5C H 0.0806 0.0265 0.9130 0.100 Uiso 1 1 calc R . .
C3 C 0.0071(5) 0.0491(3) 0.9098(11) 0.076(3) Uani 1 1 d U . .
H3A H 0.0027 0.0301 0.8876 0.092 Uiso 1 1 calc R . .
H3B H -0.0216 0.0601 0.8952 0.092 Uiso 1 1 calc R . .
C2 C 0.0120(5) 0.0478(3) 1.0039(11) 0.072(3) Uani 1 1 d U . .
H2A H -0.0195 0.0439 1.0293 0.087 Uiso 1 1 calc R . .
H2B H 0.0339 0.0326 1.0194 0.087 Uiso 1 1 calc R . .
C10 C -0.0078(5) 0.0915(3) 1.0793(11) 0.072(3) Uani 1 1 d U . .
H10A H 0.0064 0.1086 1.1035 0.086 Uiso 1 1 calc R . .
H10B H -0.0212 0.0805 1.1259 0.086 Uiso 1 1 calc R . .
C11 C -0.0478(5) 0.0997(3) 1.0207(11) 0.075(4) Uani 1 1 d U . .
H11A H -0.0650 0.0830 1.0014 0.090 Uiso 1 1 calc R . .
H11B H -0.0707 0.1119 1.0501 0.090 Uiso 1 1 calc R . .
C13 C -0.0620(5) 0.1250(3) 0.8878(10) 0.065(3) Uani 1 1 d U . .
H13B H -0.0871 0.1355 0.9176 0.078 Uiso 1 1 calc R . .
H13C H -0.0771 0.1092 0.8584 0.078 Uiso 1 1 calc R . .
C14 C -0.0375(4) 0.1432(3) 0.8272(9) 0.055(2) Uani 1 1 d U . .
C15 C -0.0287(4) 0.1348(3) 0.7464(10) 0.061(3) Uani 1 1 d U . .
H15A H -0.0418 0.1176 0.7279 0.073 Uiso 1 1 calc R . .
C16 C -0.0021(5) 0.1501(3) 0.6920(11) 0.070(3) Uani 1 1 d U . .
C17 C 0.0081(6) 0.1408(4) 0.6026(11) 0.091(5) Uani 1 1 d U . .
H17A H -0.0071 0.1228 0.5924 0.137 Uiso 1 1 calc R . .
H17B H 0.0426 0.1391 0.5945 0.137 Uiso 1 1 calc R . .
H17C H -0.0047 0.1546 0.5634 0.137 Uiso 1 1 calc R . .
C18 C 0.0165(5) 0.1757(3) 0.7201(10) 0.065(3) Uani 1 1 d U . .
H18A H 0.0349 0.1866 0.6824 0.078 Uiso 1 1 calc R . .
C19 C 0.0088(5) 0.1858(3) 0.8019(9) 0.062(3) Uani 1 1 d U . .
C20 C -0.0195(4) 0.1701(3) 0.8565(9) 0.054(3) Uani 1 1 d U . .
C22 C 0.0276(6) 0.2144(3) 0.8221(10) 0.068(3) Uani 1 1 d U . .
H22A H 0.0554 0.2185 0.7859 0.082 Uiso 1 1 calc R . .
H22B H 0.0026 0.2284 0.8097 0.082 Uiso 1 1 calc R . .
C24 C 0.0634(6) 0.2449(3) 0.9271(11) 0.075(3) Uani 1 1 d U . .
H24A H 0.0465 0.2595 0.8950 0.089 Uiso 1 1 calc R . .
H24B H 0.0973 0.2450 0.9103 0.089 Uiso 1 1 calc R . .
C25 C 0.0590(5) 0.2506(3) 1.0209(11) 0.077(3) Uani 1 1 d U . .
H25A H 0.0786 0.2372 1.0527 0.093 Uiso 1 1 calc R . .
H25B H 0.0702 0.2696 1.0338 0.093 Uiso 1 1 calc R . .
C27 C 0.0025(5) 0.2409(3) 1.1343(11) 0.075(3) Uani 1 1 d U . .
H27A H 0.0268 0.2271 1.1504 0.090 Uiso 1 1 calc R . .
H27B H 0.0083 0.2580 1.1676 0.090 Uiso 1 1 calc R . .
C28 C -0.0441(5) 0.2302(3) 1.1545(11) 0.078(3) Uani 1 1 d U . .
H28A H -0.0680 0.2453 1.1520 0.094 Uiso 1 1 calc R . .
H28B H -0.0441 0.2224 1.2118 0.094 Uiso 1 1 calc R . .
C30 C -0.1068(5) 0.2098(4) 1.0561(12) 0.084(4) Uani 1 1 d U . .
H30A H -0.1298 0.2098 1.1030 0.101 Uiso 1 1 calc R . .
H30B H -0.1138 0.1936 1.0201 0.101 Uiso 1 1 calc R . .
C31 C -0.1132(5) 0.2363(3) 1.0057(12) 0.085(4) Uani 1 1 d U . .
H31A H -0.1441 0.2355 0.9760 0.102 Uiso 1 1 calc R . .
H31B H -0.1141 0.2524 1.0443 0.102 Uiso 1 1 calc R . .
C33 C -0.0516(6) 0.2674(3) 0.9395(14) 0.088(4) Uani 1 1 d U . .
H33A H -0.0764 0.2819 0.9335 0.106 Uiso 1 1 calc R . .
H33B H -0.0302 0.2685 0.8905 0.106 Uiso 1 1 calc R . .
C34 C -0.0219(6) 0.2727(3) 1.0230(12) 0.083(4) Uani 1 1 d U . .
H34A H -0.0010 0.2891 1.0154 0.100 Uiso 1 1 calc R . .
H34B H -0.0440 0.2767 1.0697 0.100 Uiso 1 1 calc R . .
C35 C -0.0521(5) 0.1794(3) 1.1265(11) 0.071(3) Uani 1 1 d U . .
H35A H -0.0613 0.1654 1.0841 0.085 Uiso 1 1 calc R . .
H35B H -0.0743 0.1776 1.1743 0.085 Uiso 1 1 calc R . .
C36 C -0.0010(5) 0.1732(3) 1.1567(10) 0.070(3) Uani 1 1 d U . .
H36A H 0.0076 0.1859 1.2031 0.084 Uiso 1 1 calc R . .
H36B H 0.0013 0.1538 1.1770 0.084 Uiso 1 1 calc R . .
C38 C 0.0812(5) 0.1728(3) 1.1064(10) 0.066(3) Uani 1 1 d U . .
H38A H 0.0852 0.1546 1.1340 0.079 Uiso 1 1 calc R . .
H38B H 0.0926 0.1874 1.1453 0.079 Uiso 1 1 calc R . .
C39 C 0.1094(4) 0.1736(3) 1.0283(10) 0.060(3) Uani 1 1 d U . .
C40 C 0.1413(5) 0.1940(3) 1.0104(11) 0.068(3) Uani 1 1 d U . .
H40A H 0.1486 0.2076 1.0517 0.082 Uiso 1 1 calc R . .
C41 C 0.1639(5) 0.1954(3) 0.9309(12) 0.076(3) Uani 1 1 d U . .
C42 C 0.1978(6) 0.2199(4) 0.9125(14) 0.105(6) Uani 1 1 d U . .
H42A H 0.2105 0.2181 0.8557 0.157 Uiso 1 1 calc R . .
H42B H 0.2241 0.2198 0.9527 0.157 Uiso 1 1 calc R . .
H42C H 0.1802 0.2374 0.9174 0.157 Uiso 1 1 calc R . .
C43 C 0.1545(5) 0.1757(3) 0.8751(11) 0.069(3) Uani 1 1 d U . .
H43B H 0.1686 0.1770 0.8213 0.082 Uiso 1 1 calc R . .
C44 C 0.1246(5) 0.1528(3) 0.8919(10) 0.065(3) Uani 1 1 d U . .
C45 C 0.1015(4) 0.1511(3) 0.9704(9) 0.051(2) Uani 1 1 d U . .
C47 C 0.1206(5) 0.1305(3) 0.8260(11) 0.078(4) Uani 1 1 d U . .
H47A H 0.1245 0.1393 0.7705 0.094 Uiso 1 1 calc R . .
H47B H 0.1473 0.1173 0.8336 0.094 Uiso 1 1 calc R . .
C49 C 0.0736(6) 0.0942(3) 0.7596(11) 0.079(3) Uani 1 1 d U . .
H49A H 0.0640 0.1032 0.7065 0.095 Uiso 1 1 calc R . .
H49B H 0.1054 0.0857 0.7514 0.095 Uiso 1 1 calc R . .
C50 C 0.0393(6) 0.0728(4) 0.7822(11) 0.082(3) Uani 1 1 d U . .
H50A H 0.0412 0.0573 0.7416 0.098 Uiso 1 1 calc R . .
H50B H 0.0067 0.0806 0.7796 0.098 Uiso 1 1 calc R . .
B1 B -0.1163(3) 0.0221(2) 1.0214(7) 0.080(3) Uani 1 1 d DU . .
F1 F -0.0941(3) 0.0230(2) 0.9453(6) 0.111(3) Uani 1 1 d DU . .
F2 F -0.1250(3) 0.04872(15) 1.0478(7) 0.114(3) Uani 1 1 d DU . .
F3 F -0.0873(3) 0.00901(17) 1.0778(6) 0.093(3) Uani 1 1 d DU . .
F4 F -0.1580(2) 0.00746(16) 1.0150(6) 0.088(3) Uani 1 1 d DU . .
B2 B 0.1735(4) 0.0698(2) 0.6325(8) 0.113(5) Uani 1 1 d DU . .
F5 F 0.1351(4) 0.0525(3) 0.6342(11) 0.184(6) Uani 1 1 d DU . .
F6 F 0.1624(6) 0.0934(3) 0.5909(10) 0.232(9) Uani 1 1 d DU . .
F7 F 0.1856(5) 0.0753(3) 0.7132(7) 0.191(7) Uani 1 1 d DU . .
F8 F 0.2109(4) 0.0570(2) 0.5926(7) 0.134(4) Uani 1 1 d DU . .
C1S C 0.0640(14) 0.1079(9) 0.299(3) 0.104(12) Uiso 0.50 1 d PU . .
H1SA H 0.0696 0.0924 0.3373 0.156 Uiso 0.50 1 calc PR . .
H1SB H 0.0899 0.1087 0.2578 0.156 Uiso 0.50 1 calc PR . .
H1SC H 0.0336 0.1051 0.2696 0.156 Uiso 0.50 1 calc PR . .
C2S C 0.0627(10) 0.1259(6) 0.3312(19) 0.062(7) Uiso 0.50 1 d PU . .
N3S N 0.0594(9) 0.1507(5) 0.3742(18) 0.078(7) Uiso 0.50 1 d PU . .

loop_
_atom_site_aniso_label
_atom_site_aniso_U_11
_atom_site_aniso_U_22
_atom_site_aniso_U_33
_atom_site_aniso_U_23
_atom_site_aniso_U_13
_atom_site_aniso_U_12
Cu1 0.0508(9) 0.0540(10) 0.0731(12) -0.0060(9) -0.0044(8) 0.0013(8)
Cu2 0.0566(10) 0.0517(10) 0.0770(12) -0.0085(9) -0.0076(9) 0.0022(8)
N1 0.049(4) 0.051(5) 0.088(5) 0.003(3) -0.003(3) -0.001(3)
N4 0.048(4) 0.065(5) 0.093(5) -0.018(4) -0.016(4) 0.004(3)
N7 0.044(4) 0.053(6) 0.091(6) -0.010(4) -0.011(4) -0.001(4)
N12 0.046(4) 0.054(6) 0.086(7) -0.001(5) -0.004(4) 0.000(3)
N23 0.054(5) 0.056(5) 0.081(4) -0.002(4) -0.010(4) -0.005(4)
N26 0.059(4) 0.053(4) 0.101(5) -0.015(4) -0.018(4) 0.013(4)
N29 0.056(4) 0.071(5) 0.079(5) -0.017(3) -0.003(3) 0.010(3)
N32 0.061(5) 0.063(5) 0.112(8) -0.001(5) -0.022(4) 0.008(4)
N37 0.050(4) 0.059(5) 0.079(6) 0.000(5) -0.004(3) 0.002(4)
N48 0.061(5) 0.080(6) 0.068(4) -0.006(3) -0.002(4) 0.006(4)
O21 0.055(5) 0.052(4) 0.075(4) -0.007(4) -0.006(4) -0.001(3)
O46 0.048(4) 0.048(3) 0.072(5) 0.000(3) 0.002(4) 0.001(3)
C9 0.060(6) 0.056(8) 0.088(7) 0.013(6) -0.009(4) -0.002(6)
C8 0.055(6) 0.062(9) 0.088(8) -0.002(6) -0.021(5) 0.002(6)
C6 0.047(6) 0.085(10) 0.097(8) -0.022(7) -0.008(7) 0.010(5)
C5 0.061(6) 0.067(8) 0.122(13) -0.031(7) -0.019(7) 0.008(5)
C3 0.050(6) 0.066(8) 0.113(7) -0.004(6) -0.027(6) -0.006(5)
C2 0.054(8) 0.052(6) 0.111(7) -0.001(5) -0.009(6) -0.002(5)
C10 0.064(6) 0.058(8) 0.093(8) 0.009(6) 0.012(4) 0.007(6)
C11 0.057(5) 0.066(9) 0.102(10) 0.008(7) 0.015(5) 0.012(6)
C13 0.048(6) 0.059(7) 0.087(7) -0.012(6) -0.015(5) -0.008(5)
C14 0.029(6) 0.062(6) 0.076(5) -0.008(3) -0.019(5) 0.004(5)
C15 0.042(7) 0.058(7) 0.082(6) -0.012(5) -0.019(6) 0.011(5)
C16 0.058(8) 0.073(8) 0.078(7) -0.010(6) -0.008(7) 0.016(6)
C17 0.097(12) 0.097(12) 0.080(8) -0.014(7) -0.007(8) 0.009(10)
C18 0.060(9) 0.064(7) 0.073(6) 0.008(5) -0.010(6) 0.011(6)
C19 0.055(8) 0.064(6) 0.067(6) 0.005(5) -0.019(5) 0.000(5)
C20 0.039(7) 0.056(6) 0.066(6) -0.002(4) -0.019(5) 0.005(5)
C22 0.073(9) 0.056(6) 0.075(5) 0.008(5) -0.004(5) 0.003(6)
C24 0.070(8) 0.051(7) 0.103(7) 0.005(7) -0.010(6) -0.008(5)
C25 0.061(5) 0.059(9) 0.111(8) -0.020(7) -0.021(6) 0.001(5)
C27 0.059(7) 0.074(9) 0.093(5) -0.024(5) -0.027(6) 0.016(6)
C28 0.068(7) 0.072(7) 0.094(7) -0.029(6) -0.004(5) 0.021(6)
C30 0.057(5) 0.103(10) 0.092(11) -0.007(7) -0.005(4) 0.007(6)
C31 0.059(6) 0.086(9) 0.111(12) -0.015(7) -0.019(6) 0.015(6)
C33 0.064(9) 0.055(5) 0.146(13) -0.003(8) -0.035(7) 0.013(5)
C34 0.072(8) 0.049(5) 0.129(11) -0.006(6) -0.018(8) 0.009(6)
C35 0.060(5) 0.071(6) 0.082(9) -0.012(5) 0.016(6) 0.009(6)
C36 0.067(5) 0.066(9) 0.076(8) -0.004(6) 0.010(5) 0.017(6)
C38 0.052(5) 0.055(8) 0.090(7) -0.016(5) -0.009(5) 0.008(6)
C39 0.037(6) 0.059(7) 0.083(7) -0.002(5) -0.019(5) 0.000(5)
C40 0.055(8) 0.051(7) 0.099(8) 0.005(6) -0.020(6) 0.000(5)
C41 0.050(8) 0.069(8) 0.108(9) 0.015(6) -0.010(7) 0.001(6)
C42 0.076(11) 0.089(10) 0.149(17) 0.031(10) -0.012(9) -0.022(8)
C43 0.049(8) 0.074(8) 0.083(9) 0.025(5) -0.001(6) 0.000(6)
C44 0.043(7) 0.066(7) 0.085(7) 0.007(5) 0.008(6) 0.006(5)
C45 0.030(6) 0.055(6) 0.070(6) 0.006(4) -0.010(5) 0.002(4)
C47 0.062(7) 0.088(9) 0.084(9) -0.003(6) 0.020(7) 0.000(6)
C49 0.070(9) 0.100(9) 0.068(5) -0.017(5) -0.002(7) 0.018(6)
C50 0.071(10) 0.094(9) 0.080(5) -0.029(5) -0.011(7) 0.011(6)
B1 0.046(8) 0.052(6) 0.143(11) 0.057(8) 0.034(7) 0.011(6)
F1 0.104(7) 0.102(7) 0.127(6) 0.041(6) 0.030(6) 0.012(5)
F2 0.106(7) 0.065(4) 0.170(10) 0.025(5) 0.035(6) 0.000(4)
F3 0.072(5) 0.079(5) 0.127(7) 0.022(5) -0.017(5) -0.011(4)
F4 0.062(4) 0.090(5) 0.112(7) 0.014(5) -0.005(4) 0.000(4)
B2 0.143(16) 0.065(11) 0.131(12) -0.023(10) 0.028(15) 0.022(8)
F5 0.117(8) 0.141(10) 0.29(2) -0.035(11) 0.010(9) 0.009(7)
F6 0.32(2) 0.135(10) 0.240(16) 0.060(12) 0.101(16) 0.107(11)
F7 0.134(10) 0.281(19) 0.159(10) -0.087(11) -0.003(9) 0.073(11)
F8 0.160(9) 0.112(8) 0.130(9) 0.012(7) 0.062(8) 0.031(7)

loop_
_atom_type_symbol
_atom_type_description
_atom_type_scat_dispersion_real
_atom_type_scat_dispersion_imag
_atom_type_scat_source
C C 0.0033 0.0016 'International Tables Vol C Tables 4.2.6.8 and 6.1.1.4'
H H 0.0000 0.0000 'International Tables Vol C Tables 4.2.6.8 and 6.1.1.4'
B B 0.0013 0.0007 'International Tables Vol C Tables 4.2.6.8 and 6.1.1.4'
N N 0.0061 0.0033 'International Tables Vol C Tables 4.2.6.8 and 6.1.1.4'
O O 0.0106 0.0060 'International Tables Vol C Tables 4.2.6.8 and 6.1.1.4'
F F 0.0171 0.0103 'International Tables Vol C Tables 4.2.6.8 and 6.1.1.4'
Cu Cu 0.3201 1.2651 'International Tables Vol C Tables 4.2.6.8 and 6.1.1.4'

loop_
_geom_angle_atom_site_label_1
_geom_angle_atom_site_label_2
_geom_angle_atom_site_label_3
_geom_angle
_geom_angle_site_symmetry_1
_geom_angle_site_symmetry_3
_geom_angle_publ_flag
O46 Cu1 N48 90.8(5) . . ?
O46 Cu1 N4 177.3(5) . . ?
N48 Cu1 N4 86.5(5) . . ?
O46 Cu1 N1 97.5(4) . . ?
N48 Cu1 N1 167.2(5) . . ?
N4 Cu1 N1 85.2(5) . . ?
O46 Cu1 N7 98.7(4) . . ?
N48 Cu1 N7 107.2(5) . . ?
N4 Cu1 N7 82.2(4) . . ?
N1 Cu1 N7 81.4(4) . . ?
O46 Cu1 N12 81.0(3) . . ?
N48 Cu1 N12 96.5(4) . . ?
N4 Cu1 N12 99.3(4) . . ?
N1 Cu1 N12 75.2(4) . . ?
N7 Cu1 N12 156.3(4) . . ?
O21 Cu2 N23 91.9(4) . . ?
O21 Cu2 N26 178.3(4) . . ?
N23 Cu2 N26 86.9(5) . . ?
O21 Cu2 N29 95.9(4) . . ?
N23 Cu2 N29 166.3(5) . . ?
N26 Cu2 N29 85.0(5) . . ?
O21 Cu2 N32 100.6(4) . . ?
N23 Cu2 N32 106.7(5) . . ?
N26 Cu2 N32 80.9(5) . . ?
N29 Cu2 N32 82.9(5) . . ?
O21 Cu2 N37 81.4(4) . . ?
N23 Cu2 N37 95.6(4) . . ?
N26 Cu2 N37 97.5(4) . . ?
N29 Cu2 N37 74.6(4) . . ?
N32 Cu2 N37 157.4(5) . . ?
C9 N1 C10 110.9(12) . . ?
C9 N1 C2 113.5(11) . . ?
C10 N1 C2 111.3(11) . . ?
C9 N1 Cu1 101.9(8) . . ?
C10 N1 Cu1 111.2(8) . . ?
C2 N1 Cu1 107.5(10) . . ?
C3 N4 C5 108.9(13) . . ?
C3 N4 C50 113.3(11) . . ?
C5 N4 C50 113.6(13) . . ?
C3 N4 Cu1 104.7(9) . . ?
C5 N4 Cu1 113.1(8) . . ?
C50 N4 Cu1 102.7(9) . . ?
C8 N7 C6 115.1(11) . . ?
C8 N7 Cu1 105.8(8) . . ?
C6 N7 Cu1 101.1(8) . . ?
C13 N12 C11 113.5(10) . . ?
C13 N12 Cu1 135.4(9) . . ?
C11 N12 Cu1 105.2(7) . . ?
C22 N23 C24 111.7(12) . . ?
C22 N23 Cu2 112.5(9) . . ?
C24 N23 Cu2 107.6(9) . . ?
C25 N26 C27 111.7(11) . . ?
C25 N26 C34 113.7(13) . . ?
C27 N26 C34 109.5(13) . . ?
C25 N26 Cu2 104.5(8) . . ?
C27 N26 Cu2 102.3(9) . . ?
C34 N26 Cu2 114.5(9) . . ?
C35 N29 C30 108.3(12) . . ?
C35 N29 C28 111.8(13) . . ?
C30 N29 C28 113.2(11) . . ?
C35 N29 Cu2 110.7(8) . . ?
C30 N29 Cu2 104.6(10) . . ?
C28 N29 Cu2 108.0(9) . . ?
C33 N32 C31 117.5(14) . . ?
C33 N32 Cu2 103.8(8) . . ?
C31 N32 Cu2 104.2(9) . . ?
C36 N37 C38 114.0(12) . . ?
C36 N37 Cu2 105.3(8) . . ?
C38 N37 Cu2 133.5(9) . . ?
C49 N48 C47 112.5(12) . . ?
C49 N48 Cu1 109.7(10) . . ?
C47 N48 Cu1 114.1(10) . . ?
C20 O21 Cu2 125.3(8) . . ?
C45 O46 Cu1 126.7(8) . . ?
C8 C9 N1 114.6(14) . . ?
N7 C8 C9 111.7(12) . . ?
N7 C6 C5 111.7(12) . . ?
N4 C5 C6 113.3(12) . . ?
N4 C3 C2 111.7(11) . . ?
N1 C2 C3 110.5(13) . . ?
N1 C10 C11 113.4(14) . . ?
N12 C11 C10 108.4(11) . . ?
N12 C13 C14 107.9(10) . . ?
C15 C14 C20 120.0(13) . . ?
C15 C14 C13 121.6(12) . . ?
C20 C14 C13 118.3(13) . . ?
C16 C15 C14 122.5(13) . . ?
C15 C16 C18 118.1(15) . . ?
C15 C16 C17 122.9(14) . . ?
C18 C16 C17 119.0(15) . . ?
C16 C18 C19 122.6(14) . . ?
C20 C19 C18 118.6(13) . . ?
C20 C19 C22 123.8(14) . . ?
C18 C19 C22 117.3(13) . . ?
O21 C20 C19 125.0(12) . . ?
O21 C20 C14 116.9(12) . . ?
C19 C20 C14 118.1(13) . . ?
N23 C22 C19 112.1(12) . . ?
N23 C24 C25 108.3(13) . . ?
N26 C25 C24 108.0(12) . . ?
C28 C27 N26 113.0(12) . . ?
C27 C28 N29 108.7(12) . . ?
N29 C30 C31 112.2(13) . . ?
N32 C31 C30 112.5(12) . . ?
N32 C33 C34 109.9(15) . . ?
N26 C34 C33 110.8(12) . . ?
N29 C35 C36 112.8(12) . . ?
N37 C36 C35 107.8(12) . . ?
N37 C38 C39 109.2(12) . . ?
C40 C39 C45 120.6(14) . . ?
C40 C39 C38 123.3(14) . . ?
C45 C39 C38 116.1(12) . . ?
C39 C40 C41 121.1(15) . . ?
C43 C41 C40 118.5(14) . . ?
C43 C41 C42 122.7(18) . . ?
C40 C41 C42 118.8(16) . . ?
C41 C43 C44 123.2(16) . . ?
C43 C44 C45 119.2(14) . . ?
C43 C44 C47 117.7(14) . . ?
C45 C44 C47 123.0(12) . . ?
O46 C45 C44 125.4(12) . . ?
O46 C45 C39 117.5(12) . . ?
C44 C45 C39 117.0(12) . . ?
N48 C47 C44 115.2(12) . . ?
C50 C49 N48 109.1(13) . . ?
C49 C50 N4 110.9(12) . . ?
F1 B1 F3 109.2(8) . . ?
F1 B1 F4 109.8(8) . . ?
F3 B1 F4 108.8(7) . . ?
F1 B1 F2 109.0(8) . . ?
F3 B1 F2 109.4(8) . . ?
F4 B1 F2 110.6(8) . . ?
F6 B2 F7 111.1(10) . . ?
F6 B2 F5 109.9(10) . . ?
F7 B2 F5 107.4(10) . . ?
F6 B2 F8 108.8(9) . . ?
F7 B2 F8 109.8(9) . . ?
F5 B2 F8 110.0(9) . . ?
C1S C2S N3S 178(4) . . ?

loop_
_geom_bond_atom_site_label_1
_geom_bond_atom_site_label_2
_geom_bond_distance
_geom_bond_site_symmetry_2
_geom_bond_publ_flag
Cu1 O46 1.909(9) . ?
Cu1 N48 2.008(13) . ?
Cu1 N4 2.016(12) . ?
Cu1 N1 2.102(12) . ?
Cu1 N7 2.283(10) . ?
Cu1 N12 2.597(10) . ?
Cu2 O21 1.910(9) . ?
Cu2 N23 2.008(12) . ?
Cu2 N26 2.043(12) . ?
Cu2 N29 2.063(13) . ?
Cu2 N32 2.312(11) . ?
Cu2 N37 2.593(11) . ?
N1 C9 1.473(19) . ?
N1 C10 1.505(18) . ?
N1 C2 1.506(18) . ?
N4 C3 1.46(2) . ?
N4 C5 1.482(18) . ?
N4 C50 1.54(2) . ?
N7 C8 1.446(19) . ?
N7 C6 1.474(19) . ?
N12 C13 1.458(18) . ?
N12 C11 1.509(19) . ?
N23 C22 1.450(19) . ?
N23 C24 1.506(18) . ?
N26 C25 1.482(19) . ?
N26 C27 1.48(2) . ?
N26 C34 1.511(18) . ?
N29 C35 1.457(19) . ?
N29 C30 1.506(19) . ?
N29 C28 1.553(19) . ?
N32 C33 1.431(19) . ?
N32 C31 1.52(2) . ?
N37 C36 1.449(19) . ?
N37 C38 1.465(17) . ?
N48 C49 1.464(19) . ?
N48 C47 1.466(19) . ?
O21 C20 1.350(17) . ?
O46 C45 1.325(15) . ?
C9 C8 1.46(2) . ?
C6 C5 1.51(2) . ?
C3 C2 1.51(2) . ?
C10 C11 1.51(2) . ?
C13 C14 1.48(2) . ?
C14 C15 1.38(2) . ?
C14 C20 1.462(19) . ?
C15 C16 1.36(2) . ?
C16 C18 1.41(2) . ?
C16 C17 1.53(2) . ?
C18 C19 1.41(2) . ?
C19 C20 1.40(2) . ?
C19 C22 1.511(19) . ?
C24 C25 1.53(2) . ?
C27 C28 1.44(2) . ?
C30 C31 1.52(2) . ?
C33 C34 1.60(3) . ?
C35 C36 1.54(2) . ?
C38 C39 1.48(2) . ?
C39 C40 1.358(19) . ?
C39 C45 1.443(19) . ?
C40 C41 1.42(2) . ?
C41 C43 1.33(2) . ?
C41 C42 1.54(2) . ?
C43 C44 1.41(2) . ?
C44 C45 1.42(2) . ?
C44 C47 1.51(2) . ?
C49 C50 1.46(2) . ?
B1 F1 1.367(9) . ?
B1 F3 1.369(9) . ?
B1 F4 1.369(9) . ?
B1 F2 1.371(9) . ?
B2 F6 1.355(9) . ?
B2 F7 1.361(9) . ?
B2 F5 1.361(9) . ?
B2 F8 1.372(9) . ?
C1S C2S 1.01(4) . ?
C2S N3S 1.38(4) . ?
